data_7207412
loop_
_publ_author_name
'Kan, Wei-Qiu'
'Ma, Jian-Fang'
'Liu, Ying-Ying'
'Yang, Jin'

_publ_section_title
;
 A series of coordination polymers based on 5-(2-carboxybenzyloxy)
 isophthalic acid and bis(imidazole) ligands: syntheses, topological
 structures and photoluminescent properties
;
_journal_issue 6
_journal_name_full CrystEngComm
_journal_page_first 2316
_journal_paper_doi 10.1039/c2ce06176g
_journal_volume 14
_journal_year 2012
_chemical_formula_moiety 'C50 H50 N8 O17 Zn2'
_chemical_formula_sum 'C50 H50 N8 O17 Zn2'
_chemical_formula_weight 1165.72
_chemical_name_systematic
;
?
;
_space_group_IT_number 14
_symmetry_cell_setting monoclinic
_symmetry_space_group_name_Hall '-P 2ybc'
_symmetry_space_group_name_H-M 'P 1 21/c 1'
_atom_sites_solution_hydrogens geom
_atom_sites_solution_primary direct
_atom_sites_solution_secondary difmap
_audit_creation_method SHELXL-97
_cell_angle_alpha 90.000(5)
_cell_angle_beta 111.876(5)
_cell_angle_gamma 90.000(5)
_cell_formula_units_Z 4
_cell_length_a 17.518(5)
_cell_length_b 17.907(5)
_cell_length_c 18.204(5)
_cell_measurement_reflns_used 3941
_cell_measurement_temperature 293(2)
_cell_measurement_theta_max 29.2263
_cell_measurement_theta_min 2.9751
_cell_volume 5299(3)
_computing_cell_refinement CrysAlis
_computing_data_collection 'CrysAlis (Oxford Diffraction, 2006)'
_computing_data_reduction CrysAlis
_computing_structure_refinement 'SHELXL-97 (Sheldrick, 1997)'
_computing_structure_solution 'SHELXS-97 (Sheldrick, 1997)'
_diffrn_ambient_temperature 293(2)
_diffrn_detector_area_resol_mean 10.0
_diffrn_measured_fraction_theta_full 0.996
_diffrn_measured_fraction_theta_max 0.853
_diffrn_measurement_device_type 'Oxford Diffraction Gemini R Ultra'
_diffrn_measurement_method '\w scan'
_diffrn_radiation_monochromator graphite
_diffrn_radiation_source 'fine-focus sealed tube'
_diffrn_radiation_type MoK\a
_diffrn_radiation_wavelength 0.71069
_diffrn_reflns_av_R_equivalents 0.0725
_diffrn_reflns_av_sigmaI/netI 0.1487
_diffrn_reflns_limit_h_max 16
_diffrn_reflns_limit_h_min -23
_diffrn_reflns_limit_k_max 24
_diffrn_reflns_limit_k_min -18
_diffrn_reflns_limit_l_max 24
_diffrn_reflns_limit_l_min -19
_diffrn_reflns_number 25438
_diffrn_reflns_theta_full 25.00
_diffrn_reflns_theta_max 29.29
_diffrn_reflns_theta_min 2.98
_exptl_absorpt_coefficient_mu 0.984
_exptl_absorpt_correction_T_max 1.00000
_exptl_absorpt_correction_T_min 0.98094
_exptl_absorpt_correction_type multi-scan
_exptl_absorpt_process_details
;
CrysAlis (Oxford Diffraction, 2006)
;
_exptl_crystal_colour colorless
_exptl_crystal_density_diffrn 1.461
_exptl_crystal_density_method 'not measured'
_exptl_crystal_description block
_exptl_crystal_F_000 2408
_exptl_crystal_size_max 0.19
_exptl_crystal_size_mid 0.18
_exptl_crystal_size_min 0.15
_refine_diff_density_max 0.644
_refine_diff_density_min -0.395
_refine_diff_density_rms 0.076
_refine_ls_extinction_method none
_refine_ls_goodness_of_fit_ref 1.144
_refine_ls_hydrogen_treatment constr
_refine_ls_matrix_type full
_refine_ls_number_parameters 713
_refine_ls_number_reflns 12342
_refine_ls_number_restraints 6
_refine_ls_restrained_S_all 1.144
_refine_ls_R_factor_all 0.2063
_refine_ls_R_factor_gt 0.0782
_refine_ls_shift/su_max 0.012
_refine_ls_shift/su_mean 0.000
_refine_ls_structure_factor_coef Fsqd
_refine_ls_weighting_details 'calc w=1/[\s^2^(Fo^2^)+(0.0361P)^2^+0.0000P] where P=(Fo^2^+2Fc^2^)/3'
_refine_ls_weighting_scheme calc
_refine_ls_wR_factor_gt 0.1399
_refine_ls_wR_factor_ref 0.1749
_reflns_number_gt 5027
_reflns_number_total 12342
_reflns_threshold_expression >2\s(I)
_cod_data_source_file c2ce06176g.txt
_cod_data_source_block compound-2
_cod_original_sg_symbol_H-M 'P 21/c'
_cod_database_code 7207412

loop_
_symmetry_equiv_pos_as_xyz
'x, y, z'
'-x, y+1/2, -z+1/2'
'-x, -y, -z'
'x, -y-1/2, z-1/2'

loop_
_atom_site_label
_atom_site_type_symbol
_atom_site_fract_x
_atom_site_fract_y
_atom_site_fract_z
_atom_site_U_iso_or_equiv
_atom_site_adp_type
_atom_site_occupancy
_atom_site_symmetry_multiplicity
_atom_site_calc_flag
_atom_site_refinement_flags
Zn1 Zn 0.25501(5) 0.32884(3) 0.33249(4) 0.0588(2) Uani 1 1 d .
Zn2 Zn 0.72675(4) 0.19676(3) 0.89091(4) 0.0528(2) Uani 1 1 d .
O10 O 0.7169(3) 0.2749(2) 0.5305(2) 0.0707(12) Uani 1 1 d .
C8 C 0.3314(4) 0.2025(3) 0.6126(3) 0.0518(14) Uani 1 1 d .
H8 H 0.2844 0.2247 0.6150 0.062 Uiso 1 1 calc R
C33 C 0.8033(4) 0.1942(3) 0.6694(3) 0.0516(14) Uani 1 1 d .
H33 H 0.7632 0.2275 0.6711 0.062 Uiso 1 1 calc R
O8 O 0.7641(3) 0.1980(2) 0.8023(2) 0.0600(10) Uani 1 1 d .
C3 C 0.3814(4) 0.1592(3) 0.6752(3) 0.0546(15) Uani 1 1 d .
N6 N 0.5236(3) 0.3211(3) 0.7548(3) 0.0647(14) Uani 1 1 d .
C28 C 0.8442(4) 0.1493(3) 0.7343(3) 0.0555(15) Uani 1 1 d .
O11 O 0.8067(3) 0.24449(19) 0.4782(2) 0.0642(11) Uani 1 1 d .
O2 O 0.2399(3) 0.2956(3) 0.4837(3) 0.0987(16) Uani 1 1 d .
N7 N 0.3890(4) 0.5033(3) 0.5901(3) 0.0605(13) Uani 1 1 d .
C27 C 0.7787(4) 0.2389(3) 0.5328(3) 0.0563(16) Uani 1 1 d .
C32 C 0.8221(4) 0.1893(3) 0.6024(3) 0.0518(15) Uani 1 1 d .
C5 C 0.4685(4) 0.1351(3) 0.6041(4) 0.0706(18) Uani 1 1 d .
O3 O 0.2953(3) 0.1824(2) 0.7473(2) 0.0655(11) Uani 1 1 d .
C4 C 0.4513(4) 0.1245(3) 0.6713(4) 0.0652(17) Uani 1 1 d .
H4 H 0.4851 0.0952 0.7128 0.078 Uiso 1 1 calc R
C7 C 0.3514(4) 0.2126(3) 0.5472(3) 0.0540(15) Uani 1 1 d .
O9 O 0.8641(3) 0.1215(2) 0.8679(2) 0.0822(14) Uani 1 1 d .
C30 C 0.9217(5) 0.0943(3) 0.6638(4) 0.074(2) Uani 1 1 d .
O4 O 0.4060(3) 0.1115(2) 0.8048(3) 0.0847(14) Uani 1 1 d .
C29 C 0.9033(4) 0.1000(3) 0.7305(4) 0.0698(18) Uani 1 1 d .
H29 H 0.9312 0.0702 0.7740 0.084 Uiso 1 1 calc R
O1 O 0.3220(3) 0.2676(2) 0.4217(2) 0.0706(12) Uani 1 1 d .
O12 O 0.9807(4) 0.0427(3) 0.6679(3) 0.117(2) Uani 1 1 d .
N2 N 0.1835(4) 0.5322(3) 0.3876(3) 0.0764(16) Uani 1 1 d .
C26 C 0.8240(4) 0.1563(3) 0.8077(3) 0.0576(16) Uani 1 1 d .
N5 N 0.6224(3) 0.2568(2) 0.8419(3) 0.0584(13) Uani 1 1 d .
N3 N -0.0383(3) 0.7172(3) 0.2901(4) 0.0759(16) Uani 1 1 d .
N8 N 0.3073(3) 0.5927(2) 0.5984(3) 0.0567(13) Uani 1 1 d .
C42 C 0.5906(4) 0.2802(3) 0.7687(4) 0.0604(16) Uani 1 1 d .
H42 H 0.6125 0.2693 0.7307 0.072 Uiso 1 1 calc R
N1 N 0.2405(3) 0.4332(3) 0.3597(3) 0.0613(13) Uani 1 1 d .
C23 C -0.1118(4) 0.7482(3) 0.2808(4) 0.0702(18) Uani 1 1 d .
H23 H -0.1363 0.7448 0.3180 0.084 Uiso 1 1 calc R
C6 C 0.4191(4) 0.1781(3) 0.5425(4) 0.0678(18) Uani 1 1 d .
H6 H 0.4316 0.1838 0.4974 0.081 Uiso 1 1 calc R
C45 C 0.4735(4) 0.3571(3) 0.6810(4) 0.0707(18) Uani 1 1 d .
H45A H 0.4194 0.3677 0.6815 0.085 Uiso 1 1 calc R
H45B H 0.4669 0.3236 0.6371 0.085 Uiso 1 1 calc R
C2 C 0.3594(4) 0.1501(3) 0.7476(4) 0.0596(16) Uani 1 1 d .
O5 O 0.5355(4) 0.1067(3) 0.5926(3) 0.124(2) Uani 1 1 d .
C1 C 0.2995(5) 0.2615(3) 0.4807(4) 0.0675(18) Uani 1 1 d .
C47 C 0.4643(5) 0.4676(4) 0.5903(4) 0.088(2) Uani 1 1 d .
H47A H 0.4990 0.5050 0.5800 0.106 Uiso 1 1 calc R
H47B H 0.4500 0.4310 0.5480 0.106 Uiso 1 1 calc R
C31 C 0.8806(4) 0.1386(3) 0.5988(3) 0.0687(19) Uani 1 1 d .
H31 H 0.8920 0.1344 0.5530 0.082 Uiso 1 1 calc R
C35 C 1.0764(8) -0.0134(5) 0.6226(5) 0.101(3) Uani 1 1 d .
N4 N -0.1435(3) 0.7827(3) 0.2151(3) 0.0699(15) Uani 1 1 d .
C49 C 0.2653(4) 0.5274(3) 0.5827(4) 0.0677(17) Uani 1 1 d .
H49 H 0.2104 0.5218 0.5765 0.081 Uiso 1 1 calc R
C34 C 1.0016(5) 0.0361(4) 0.6000(4) 0.111(3) Uani 1 1 d .
H34A H 1.0136 0.0848 0.5836 0.133 Uiso 1 1 calc R
H34B H 0.9563 0.0142 0.5565 0.133 Uiso 1 1 calc R
C46 C 0.5129(4) 0.4285(3) 0.6699(4) 0.079(2) Uani 1 1 d .
H46A H 0.5681 0.4178 0.6724 0.095 Uiso 1 1 calc R
H46B H 0.5175 0.4623 0.7130 0.095 Uiso 1 1 calc R
C11 C 0.6984(6) -0.0361(4) 0.6362(6) 0.096(3) Uani 1 1 d .
C18 C 0.2588(5) 0.5532(4) 0.3912(4) 0.080(2) Uani 1 1 d .
H18 H 0.2821 0.6005 0.4029 0.096 Uiso 1 1 calc R
C10 C 0.6383(5) 0.0199(4) 0.5993(5) 0.088(2) Uani 1 1 d .
C19 C 0.1747(4) 0.4598(3) 0.3685(4) 0.0749(19) Uani 1 1 d .
H19 H 0.1280 0.4318 0.3621 0.090 Uiso 1 1 calc R
C48 C 0.3144(5) 0.4719(3) 0.5775(4) 0.0748(19) Uani 1 1 d .
H48 H 0.3002 0.4218 0.5674 0.090 Uiso 1 1 calc R
C50 C 0.3816(5) 0.5759(3) 0.6024(3) 0.0666(18) Uani 1 1 d .
H50 H 0.4240 0.6104 0.6126 0.080 Uiso 1 1 calc R
C9 C 0.5804(5) 0.0499(4) 0.6387(5) 0.099(2) Uani 1 1 d .
H9A H 0.5442 0.0105 0.6429 0.119 Uiso 1 1 calc R
H9B H 0.6121 0.0680 0.6915 0.119 Uiso 1 1 calc R
C20 C 0.1209(5) 0.5773(4) 0.4058(4) 0.088(2) Uani 1 1 d .
H20A H 0.0856 0.5444 0.4215 0.105 Uiso 1 1 calc R
H20B H 0.1484 0.6109 0.4496 0.105 Uiso 1 1 calc R
C22 C 0.0138(4) 0.6738(4) 0.3585(4) 0.089(2) Uani 1 1 d .
H22A H -0.0206 0.6447 0.3790 0.107 Uiso 1 1 calc R
H22B H 0.0469 0.7074 0.3999 0.107 Uiso 1 1 calc R
O6 O 0.6576(5) -0.0719(4) 0.7384(4) 0.154(3) Uani 1 1 d .
C41 C 0.9995(15) -0.1298(7) 0.5760(9) 0.180(8) Uani 1 1 d .
O13 O 0.9349(6) -0.1112(5) 0.5766(7) 0.221(5) Uani 1 1 d .
C17 C 0.2933(5) 0.4918(4) 0.3746(4) 0.0750(19) Uani 1 1 d .
H17 H 0.3459 0.4897 0.3735 0.090 Uiso 1 1 calc R
C43 C 0.5721(5) 0.2850(4) 0.8772(4) 0.097(2) Uani 1 1 d .
H43 H 0.5793 0.2787 0.9301 0.116 Uiso 1 1 calc R
C16 C 0.7074(8) -0.0674(5) 0.7126(8) 0.140(5) Uani 1 1 d .
C21 C 0.0704(5) 0.6212(4) 0.3352(4) 0.091(2) Uani 1 1 d .
H21A H 0.0376 0.5878 0.2933 0.109 Uiso 1 1 calc R
H21B H 0.1058 0.6501 0.3158 0.109 Uiso 1 1 calc R
C14 C 0.6820(7) 0.0245(6) 0.4878(6) 0.132(4) Uani 1 1 d .
H14 H 0.6764 0.0442 0.4388 0.158 Uiso 1 1 calc R
C13 C 0.7393(7) -0.0288(5) 0.5242(7) 0.119(3) Uani 1 1 d .
H13 H 0.7737 -0.0457 0.4993 0.143 Uiso 1 1 calc R
C44 C 0.5103(5) 0.3237(4) 0.8231(5) 0.100(3) Uani 1 1 d .
H44 H 0.4669 0.3474 0.8314 0.120 Uiso 1 1 calc R
C25 C -0.0889(5) 0.7762(5) 0.1800(5) 0.110(3) Uani 1 1 d .
H25 H -0.0959 0.7958 0.1306 0.132 Uiso 1 1 calc R
C15 C 0.6333(6) 0.0474(5) 0.5273(6) 0.119(3) Uani 1 1 d .
H15 H 0.5943 0.0841 0.5039 0.143 Uiso 1 1 calc R
C40 C 1.0763(8) -0.0879(7) 0.6153(6) 0.111(3) Uani 1 1 d .
O14 O 1.0002(6) -0.1973(5) 0.5380(5) 0.211(4) Uani 1 1 d .
H14A H 1.0473 -0.2071 0.5421 0.316 Uiso 1 1 calc R
C24 C -0.0234(6) 0.7381(5) 0.2253(5) 0.115(3) Uani 1 1 d .
H24 H 0.0234 0.7277 0.2146 0.138 Uiso 1 1 calc R
C12 C 0.7479(6) -0.0585(4) 0.5970(6) 0.117(3) Uani 1 1 d .
H12 H 0.7881 -0.0944 0.6199 0.141 Uiso 1 1 calc R
C39 C 1.1502(10) -0.1292(6) 0.6391(7) 0.142(5) Uani 1 1 d .
H39 H 1.1491 -0.1806 0.6315 0.171 Uiso 1 1 calc R
C36 C 1.1499(9) 0.0195(6) 0.6539(6) 0.127(4) Uani 1 1 d .
H36 H 1.1522 0.0711 0.6597 0.152 Uiso 1 1 calc R
C37 C 1.2210(9) -0.0195(8) 0.6774(7) 0.167(5) Uani 1 1 d .
H37 H 1.2707 0.0060 0.6977 0.200 Uiso 1 1 calc R
C38 C 1.2212(9) -0.0938(10) 0.6723(7) 0.163(6) Uani 1 1 d .
H38 H 1.2704 -0.1203 0.6916 0.196 Uiso 1 1 calc R
O1W O 1.0145(3) 0.0648(3) 0.9609(4) 0.1253(19) Uani 1 1 d .
O2W O 0.1353(4) 0.3347(4) 0.5568(4) 0.164(3) Uani 1 1 d .
O3W O 0.5996(4) 0.2793(6) 0.5917(4) 0.084(3) Uani 0.50 1 d P
O4W O 0.4785(5) 0.1529(4) 0.9648(5) 0.068(2) Uani 0.50 1 d P
O7 O 0.7967(8) -0.0729(6) 0.7765(9) 0.218(6) Uani 0.70 1 d P
O7' O 0.6895(16) -0.1553(13) 0.6979(15) 0.171(9) Uani 0.30 1 d PU

loop_
_atom_site_aniso_label
_atom_site_aniso_U_11
_atom_site_aniso_U_22
_atom_site_aniso_U_33
_atom_site_aniso_U_23
_atom_site_aniso_U_13
_atom_site_aniso_U_12
Zn1 0.0706(5) 0.0614(4) 0.0501(5) -0.0004(3) 0.0292(4) -0.0028(4)
Zn2 0.0683(5) 0.0533(4) 0.0375(4) 0.0014(3) 0.0207(3) 0.0027(3)
O10 0.086(3) 0.080(3) 0.048(3) 0.013(2) 0.027(2) 0.014(3)
C8 0.062(4) 0.051(3) 0.050(4) 0.002(3) 0.029(3) 0.001(3)
C33 0.066(4) 0.048(3) 0.041(3) -0.003(3) 0.019(3) 0.006(3)
O8 0.080(3) 0.067(2) 0.040(2) 0.0059(18) 0.030(2) 0.021(2)
C3 0.069(4) 0.056(3) 0.044(4) 0.002(3) 0.026(3) -0.009(3)
N6 0.066(4) 0.069(3) 0.056(4) 0.011(3) 0.019(3) 0.015(3)
C28 0.079(5) 0.054(3) 0.042(4) 0.002(3) 0.033(3) 0.010(3)
O11 0.096(3) 0.064(2) 0.040(2) 0.0071(18) 0.035(2) 0.006(2)
O2 0.110(4) 0.125(4) 0.083(4) 0.036(3) 0.062(3) 0.043(3)
N7 0.072(4) 0.055(3) 0.054(3) 0.008(2) 0.023(3) 0.012(3)
C27 0.073(5) 0.053(3) 0.046(4) -0.005(3) 0.025(4) -0.007(3)
C32 0.070(4) 0.054(3) 0.034(3) 0.002(2) 0.022(3) 0.003(3)
C5 0.068(5) 0.079(4) 0.085(5) 0.009(4) 0.052(4) 0.012(4)
O3 0.075(3) 0.082(3) 0.051(3) 0.007(2) 0.037(2) 0.012(2)
C4 0.070(5) 0.071(4) 0.059(4) 0.015(3) 0.030(4) 0.008(4)
C7 0.067(4) 0.056(3) 0.044(4) 0.010(3) 0.027(3) 0.005(3)
O9 0.090(4) 0.118(3) 0.042(3) 0.021(2) 0.028(3) 0.027(3)
C30 0.120(6) 0.071(4) 0.047(4) 0.011(3) 0.050(4) 0.033(4)
O4 0.099(4) 0.104(3) 0.056(3) 0.024(3) 0.034(3) 0.012(3)
C29 0.098(5) 0.063(4) 0.052(4) 0.017(3) 0.033(4) 0.026(4)
O1 0.090(3) 0.075(3) 0.053(3) 0.014(2) 0.035(3) 0.012(2)
O12 0.191(6) 0.116(4) 0.082(4) 0.044(3) 0.095(4) 0.093(4)
N2 0.072(4) 0.063(3) 0.093(5) -0.008(3) 0.030(4) 0.019(3)
C26 0.078(5) 0.061(4) 0.038(4) 0.005(3) 0.027(4) 0.006(3)
N5 0.064(3) 0.067(3) 0.047(3) 0.007(2) 0.023(3) 0.016(3)
N3 0.065(4) 0.084(4) 0.085(5) 0.018(3) 0.035(4) 0.016(3)
N8 0.067(4) 0.053(3) 0.048(3) 0.000(2) 0.020(3) 0.000(3)
C42 0.068(5) 0.069(4) 0.046(4) 0.003(3) 0.025(3) 0.006(4)
N1 0.063(4) 0.065(3) 0.058(3) -0.004(2) 0.025(3) 0.005(3)
C23 0.062(5) 0.073(4) 0.085(6) 0.008(4) 0.037(4) 0.011(4)
C6 0.082(5) 0.080(4) 0.055(4) 0.016(3) 0.041(4) 0.011(4)
C45 0.072(5) 0.070(4) 0.062(5) 0.007(3) 0.015(4) 0.007(4)
C2 0.071(5) 0.069(4) 0.042(4) 0.003(3) 0.025(4) -0.007(4)
O5 0.128(5) 0.146(5) 0.134(5) 0.072(4) 0.091(4) 0.069(4)
C1 0.086(5) 0.069(4) 0.058(4) 0.009(3) 0.039(4) 0.001(4)
C47 0.098(6) 0.081(5) 0.098(6) 0.025(4) 0.051(5) 0.018(4)
C31 0.111(6) 0.066(4) 0.047(4) 0.007(3) 0.050(4) 0.020(4)
C35 0.162(10) 0.089(7) 0.051(5) -0.006(4) 0.037(6) 0.047(7)
N4 0.068(4) 0.076(3) 0.072(4) 0.013(3) 0.033(3) 0.014(3)
C49 0.075(5) 0.055(4) 0.069(5) 0.004(3) 0.023(4) 0.004(4)
C34 0.169(9) 0.103(5) 0.081(6) 0.021(4) 0.070(6) 0.066(6)
C46 0.076(5) 0.070(4) 0.088(6) 0.008(4) 0.027(4) 0.013(4)
C11 0.108(7) 0.073(5) 0.132(8) -0.024(5) 0.074(6) -0.014(5)
C18 0.089(6) 0.065(4) 0.098(6) -0.005(4) 0.050(5) -0.007(4)
C10 0.091(6) 0.079(5) 0.105(7) -0.011(5) 0.047(5) -0.008(5)
C19 0.076(5) 0.067(4) 0.078(5) -0.005(3) 0.025(4) -0.004(4)
C48 0.087(6) 0.051(4) 0.074(5) 0.003(3) 0.016(4) -0.008(4)
C50 0.089(6) 0.052(4) 0.052(4) 0.003(3) 0.018(4) -0.002(4)
C9 0.122(7) 0.106(6) 0.089(6) 0.018(5) 0.063(6) 0.021(5)
C20 0.093(6) 0.082(5) 0.083(6) 0.001(4) 0.027(5) 0.010(4)
C22 0.077(5) 0.104(5) 0.091(6) 0.018(4) 0.036(5) 0.026(4)
O6 0.162(7) 0.200(7) 0.111(6) 0.039(5) 0.063(5) 0.036(5)
C41 0.34(3) 0.098(9) 0.164(13) 0.055(8) 0.167(17) 0.106(13)
O13 0.186(9) 0.154(7) 0.337(14) 0.046(7) 0.114(9) 0.053(6)
C17 0.090(6) 0.073(4) 0.076(5) 0.001(4) 0.047(4) -0.012(4)
C43 0.098(6) 0.128(6) 0.067(5) 0.034(4) 0.035(5) 0.056(5)
C16 0.195(13) 0.107(7) 0.192(12) 0.056(7) 0.158(11) 0.069(7)
C21 0.100(6) 0.088(5) 0.081(6) 0.010(4) 0.029(5) 0.023(5)
C14 0.148(10) 0.138(8) 0.141(10) -0.003(7) 0.092(9) 0.004(7)
C13 0.139(9) 0.119(7) 0.144(10) -0.037(7) 0.103(8) -0.017(7)
C44 0.110(7) 0.124(6) 0.081(6) 0.009(5) 0.052(6) 0.047(5)
C25 0.080(6) 0.159(7) 0.098(7) 0.048(6) 0.040(5) 0.054(6)
C15 0.126(8) 0.131(7) 0.131(9) 0.013(6) 0.084(7) 0.029(6)
C40 0.153(11) 0.110(8) 0.077(7) 0.001(6) 0.051(7) 0.001(8)
O14 0.318(12) 0.172(7) 0.192(9) 0.009(6) 0.152(9) -0.028(8)
C24 0.109(7) 0.159(8) 0.109(7) 0.039(6) 0.078(6) 0.040(6)
C12 0.133(8) 0.109(6) 0.142(9) -0.019(6) 0.088(8) -0.001(6)
C39 0.216(14) 0.129(9) 0.093(8) 0.023(7) 0.071(9) 0.111(11)
C36 0.170(11) 0.120(8) 0.080(7) -0.032(6) 0.034(7) 0.049(9)
C37 0.197(15) 0.158(11) 0.134(10) -0.050(8) 0.048(9) 0.041(11)
C38 0.137(11) 0.233(17) 0.104(10) -0.018(10) 0.028(8) 0.083(12)
O1W 0.101(4) 0.133(4) 0.136(5) 0.015(4) 0.037(4) 0.017(4)
O2W 0.144(6) 0.242(7) 0.139(6) 0.046(5) 0.092(5) 0.050(5)
O3W 0.019(4) 0.222(10) 0.017(4) 0.000(5) 0.012(3) -0.005(5)
O4W 0.092(7) 0.070(5) 0.062(6) -0.009(4) 0.053(5) -0.021(5)
O7 0.170(11) 0.164(9) 0.357(19) 0.080(10) 0.142(12) 0.084(9)
O7' 0.183(12) 0.158(11) 0.179(12) 0.000(9) 0.075(9) 0.013(9)

loop_
_atom_type_symbol
_atom_type_description
_atom_type_scat_dispersion_real
_atom_type_scat_dispersion_imag
_atom_type_scat_source
C C 0.0033 0.0016 'International Tables Vol C Tables 4.2.6.8 and 6.1.1.4'
H H 0.0000 0.0000 'International Tables Vol C Tables 4.2.6.8 and 6.1.1.4'
N N 0.0061 0.0033 'International Tables Vol C Tables 4.2.6.8 and 6.1.1.4'
O O 0.0106 0.0060 'International Tables Vol C Tables 4.2.6.8 and 6.1.1.4'
Zn Zn 0.2839 1.4301 'International Tables Vol C Tables 4.2.6.8 and 6.1.1.4'

loop_
_geom_angle_atom_site_label_1
_geom_angle_atom_site_label_2
_geom_angle_atom_site_label_3
_geom_angle
_geom_angle_site_symmetry_1
_geom_angle_site_symmetry_3
O3 Zn1 O1 108.80(17) 4_565 .
O3 Zn1 N1 114.73(19) 4_565 .
O1 Zn1 N1 114.65(19) . .
O3 Zn1 N4 101.5(2) 4_565 2_545
O1 Zn1 N4 108.5(2) . 2_545
N1 Zn1 N4 107.7(2) . 2_545
O8 Zn2 O11 107.61(17) . 4_566
O8 Zn2 N8 107.23(17) . 2_646
O11 Zn2 N8 124.53(17) 4_566 2_646
O8 Zn2 N5 98.92(18) . .
O11 Zn2 N5 108.91(18) 4_566 .
N8 Zn2 N5 106.7(2) 2_646 .
C7 C8 C3 120.0(5) . .
C7 C8 H8 120.0 . .
C3 C8 H8 120.0 . .
C32 C33 C28 119.8(5) . .
C32 C33 H33 120.1 . .
C28 C33 H33 120.1 . .
C26 O8 Zn2 117.0(3) . .
C4 C3 C8 120.2(5) . .
C4 C3 C2 120.6(6) . .
C8 C3 C2 119.2(6) . .
C42 N6 C44 106.7(6) . .
C42 N6 C45 127.5(5) . .
C44 N6 C45 125.8(6) . .
C29 C28 C33 119.2(5) . .
C29 C28 C26 121.7(5) . .
C33 C28 C26 119.1(5) . .
C27 O11 Zn2 107.9(4) . 4_565
C50 N7 C48 106.5(6) . .
C50 N7 C47 124.7(6) . .
C48 N7 C47 128.8(5) . .
O10 C27 O11 121.2(6) . .
O10 C27 C32 119.7(5) . .
O11 C27 C32 119.1(6) . .
C33 C32 C31 120.5(5) . .
C33 C32 C27 119.6(5) . .
C31 C32 C27 119.9(5) . .
C6 C5 O5 113.6(6) . .
C6 C5 C4 121.6(6) . .
O5 C5 C4 124.8(7) . .
C2 O3 Zn1 122.5(4) . 4_566
C5 C4 C3 118.1(6) . .
C5 C4 H4 121.0 . .
C3 C4 H4 121.0 . .
C6 C7 C8 120.2(5) . .
C6 C7 C1 119.5(5) . .
C8 C7 C1 120.4(6) . .
O12 C30 C29 115.1(5) . .
O12 C30 C31 125.2(5) . .
C29 C30 C31 119.7(6) . .
C30 C29 C28 121.3(6) . .
C30 C29 H29 119.3 . .
C28 C29 H29 119.3 . .
C1 O1 Zn1 118.0(4) . .
C30 O12 C34 116.3(5) . .
C19 N2 C18 107.3(5) . .
C19 N2 C20 124.1(6) . .
C18 N2 C20 128.5(6) . .
O9 C26 O8 123.5(5) . .
O9 C26 C28 120.2(6) . .
O8 C26 C28 116.3(5) . .
C42 N5 C43 104.8(5) . .
C42 N5 Zn2 126.4(4) . .
C43 N5 Zn2 128.7(4) . .
C24 N3 C23 105.1(6) . .
C24 N3 C22 128.8(6) . .
C23 N3 C22 126.0(6) . .
C50 N8 C49 105.3(5) . .
C50 N8 Zn2 122.5(4) . 2_656
C49 N8 Zn2 132.1(5) . 2_656
N5 C42 N6 112.5(5) . .
N5 C42 H42 123.7 . .
N6 C42 H42 123.7 . .
C19 N1 C17 105.1(5) . .
C19 N1 Zn1 125.1(5) . .
C17 N1 Zn1 129.8(5) . .
N4 C23 N3 112.3(6) . .
N4 C23 H23 123.9 . .
N3 C23 H23 123.9 . .
C5 C6 C7 120.0(6) . .
C5 C6 H6 120.0 . .
C7 C6 H6 120.0 . .
N6 C45 C46 110.6(5) . .
N6 C45 H45A 109.5 . .
C46 C45 H45A 109.5 . .
N6 C45 H45B 109.5 . .
C46 C45 H45B 109.5 . .
H45A C45 H45B 108.1 . .
O4 C2 O3 123.8(5) . .
O4 C2 C3 118.7(6) . .
O3 C2 C3 117.5(6) . .
C9 O5 C5 121.0(5) . .
O2 C1 O1 121.8(6) . .
O2 C1 C7 121.6(6) . .
O1 C1 C7 116.5(6) . .
N7 C47 C46 112.5(5) . .
N7 C47 H47A 109.1 . .
C46 C47 H47A 109.1 . .
N7 C47 H47B 109.1 . .
C46 C47 H47B 109.1 . .
H47A C47 H47B 107.8 . .
C30 C31 C32 119.6(5) . .
C30 C31 H31 120.2 . .
C32 C31 H31 120.2 . .
C36 C35 C40 116.5(10) . .
C36 C35 C34 117.4(9) . .
C40 C35 C34 126.1(12) . .
C23 N4 C25 105.4(6) . .
C23 N4 Zn1 128.5(5) . 2
C25 N4 Zn1 125.9(5) . 2
C48 C49 N8 110.0(6) . .
C48 C49 H49 125.0 . .
N8 C49 H49 125.0 . .
O12 C34 C35 106.9(6) . .
O12 C34 H34A 110.3 . .
C35 C34 H34A 110.3 . .
O12 C34 H34B 110.3 . .
C35 C34 H34B 110.3 . .
H34A C34 H34B 108.6 . .
C45 C46 C47 113.0(6) . .
C45 C46 H46A 109.0 . .
C47 C46 H46A 109.0 . .
C45 C46 H46B 109.0 . .
C47 C46 H46B 109.0 . .
H46A C46 H46B 107.8 . .
C12 C11 C10 117.4(9) . .
C12 C11 C16 121.4(9) . .
C10 C11 C16 121.2(8) . .
C17 C18 N2 106.0(6) . .
C17 C18 H18 127.0 . .
N2 C18 H18 127.0 . .
C15 C10 C11 118.3(7) . .
C15 C10 C9 120.1(8) . .
C11 C10 C9 121.6(8) . .
N1 C19 N2 111.3(6) . .
N1 C19 H19 124.4 . .
N2 C19 H19 124.4 . .
C49 C48 N7 106.4(5) . .
C49 C48 H48 126.8 . .
N7 C48 H48 126.8 . .
N8 C50 N7 111.8(6) . .
N8 C50 H50 124.1 . .
N7 C50 H50 124.1 . .
O5 C9 C10 107.5(6) . .
O5 C9 H9A 110.2 . .
C10 C9 H9A 110.2 . .
O5 C9 H9B 110.2 . .
C10 C9 H9B 110.2 . .
H9A C9 H9B 108.5 . .
C21 C20 N2 110.1(6) . .
C21 C20 H20A 109.6 . .
N2 C20 H20A 109.6 . .
C21 C20 H20B 109.6 . .
N2 C20 H20B 109.6 . .
H20A C20 H20B 108.2 . .
N3 C22 C21 110.6(6) . .
N3 C22 H22A 109.5 . .
C21 C22 H22A 109.5 . .
N3 C22 H22B 109.5 . .
C21 C22 H22B 109.5 . .
H22A C22 H22B 108.1 . .
O13 C41 O14 116(2) . .
O13 C41 C40 123.8(14) . .
O14 C41 C40 120.5(15) . .
C18 C17 N1 110.3(6) . .
C18 C17 H17 124.8 . .
N1 C17 H17 124.8 . .
C44 C43 N5 109.2(6) . .
C44 C43 H43 125.4 . .
N5 C43 H43 125.4 . .
O6 C16 C11 126.6(12) . .
O6 C16 O7 113.4(12) . .
C11 C16 O7 117.2(10) . .
O6 C16 O7' 82.4(11) . .
C11 C16 O7' 105.8(12) . .
O7 C16 O7' 98.1(12) . .
C20 C21 C22 108.8(6) . .
C20 C21 H21A 109.9 . .
C22 C21 H21A 109.9 . .
C20 C21 H21B 109.9 . .
C22 C21 H21B 109.9 . .
H21A C21 H21B 108.3 . .
C15 C14 C13 116.3(10) . .
C15 C14 H14 121.8 . .
C13 C14 H14 121.8 . .
C14 C13 C12 122.2(9) . .
C14 C13 H13 118.9 . .
C12 C13 H13 118.9 . .
C43 C44 N6 106.7(6) . .
C43 C44 H44 126.7 . .
N6 C44 H44 126.7 . .
C24 C25 N4 110.8(7) . .
C24 C25 H25 124.6 . .
N4 C25 H25 124.6 . .
C10 C15 C14 124.4(9) . .
C10 C15 H15 117.8 . .
C14 C15 H15 117.8 . .
C35 C40 C39 121.6(11) . .
C35 C40 C41 121.5(12) . .
C39 C40 C41 116.7(12) . .
C41 O14 H14A 109.5 . .
C25 C24 N3 106.3(7) . .
C25 C24 H24 126.8 . .
N3 C24 H24 126.8 . .
C11 C12 C13 121.4(9) . .
C11 C12 H12 119.3 . .
C13 C12 H12 119.3 . .
C38 C39 C40 119.2(12) . .
C38 C39 H39 120.4 . .
C40 C39 H39 120.4 . .
C35 C36 C37 122.5(11) . .
C35 C36 H36 118.8 . .
C37 C36 H36 118.8 . .
C38 C37 C36 121.3(14) . .
C38 C37 H37 119.3 . .
C36 C37 H37 119.3 . .
C39 C38 C37 118.8(14) . .
C39 C38 H38 120.6 . .
C37 C38 H38 120.6 . .

loop_
_geom_bond_atom_site_label_1
_geom_bond_atom_site_label_2
_geom_bond_distance
_geom_bond_site_symmetry_2
Zn1 O3 1.940(4) 4_565
Zn1 O1 1.948(4) .
Zn1 N1 1.974(5) .
Zn1 N4 1.997(5) 2_545
Zn2 O8 1.954(4) .
Zn2 O11 1.984(4) 4_566
Zn2 N8 1.989(5) 2_646
Zn2 N5 2.019(5) .
O10 C27 1.246(6) .
C8 C7 1.373(7) .
C8 C3 1.387(7) .
C8 H8 0.9300 .
C33 C32 1.382(7) .
C33 C28 1.387(7) .
C33 H33 0.9300 .
O8 C26 1.262(6) .
C3 C4 1.398(7) .
C3 C2 1.513(7) .
N6 C42 1.326(7) .
N6 C44 1.349(8) .
N6 C45 1.452(7) .
C28 C29 1.381(7) .
C28 C26 1.510(7) .
O11 C27 1.265(6) .
O11 Zn2 1.984(4) 4_565
O2 C1 1.230(7) .
N7 C50 1.333(6) .
N7 C48 1.362(7) .
N7 C47 1.465(7) .
C27 C32 1.501(8) .
C32 C31 1.388(7) .
C5 C6 1.370(8) .
C5 O5 1.365(7) .
C5 C4 1.376(8) .
O3 C2 1.261(7) .
O3 Zn1 1.940(4) 4_566
C4 H4 0.9300 .
C7 C6 1.369(8) .
C7 C1 1.496(8) .
O9 C26 1.229(6) .
C30 O12 1.367(7) .
C30 C29 1.371(7) .
C30 C31 1.383(8) .
O4 C2 1.263(7) .
C29 H29 0.9300 .
O1 C1 1.279(7) .
O12 C34 1.419(7) .
N2 C19 1.337(7) .
N2 C18 1.350(8) .
N2 C20 1.496(8) .
N5 C42 1.306(6) .
N5 C43 1.367(7) .
N3 C24 1.353(8) .
N3 C23 1.353(7) .
N3 C22 1.463(8) .
N8 C50 1.311(7) .
N8 C49 1.355(7) .
N8 Zn2 1.989(5) 2_656
C42 H42 0.9300 .
N1 C19 1.310(7) .
N1 C17 1.358(7) .
C23 N4 1.274(7) .
C23 H23 0.9300 .
C6 H6 0.9300 .
C45 C46 1.502(7) .
C45 H45A 0.9700 .
C45 H45B 0.9700 .
O5 C9 1.366(8) .
C47 C46 1.548(9) .
C47 H47A 0.9700 .
C47 H47B 0.9700 .
C31 H31 0.9300 .
C35 C36 1.335(12) .
C35 C40 1.341(12) .
C35 C34 1.507(10) .
N4 C25 1.339(8) .
N4 Zn1 1.997(5) 2
C49 C48 1.340(8) .
C49 H49 0.9300 .
C34 H34A 0.9700 .
C34 H34B 0.9700 .
C46 H46A 0.9700 .
C46 H46B 0.9700 .
C11 C12 1.372(9) .
C11 C10 1.428(10) .
C11 C16 1.454(12) .
C18 C17 1.341(8) .
C18 H18 0.9300 .
C10 C15 1.371(10) .
C10 C9 1.541(9) .
C19 H19 0.9300 .
C48 H48 0.9300 .
C50 H50 0.9300 .
C9 H9A 0.9700 .
C9 H9B 0.9700 .
C20 C21 1.486(8) .
C20 H20A 0.9700 .
C20 H20B 0.9700 .
C22 C21 1.537(8) .
C22 H22A 0.9700 .
C22 H22B 0.9700 .
O6 C16 1.136(9) .
C41 O13 1.185(16) .
C41 O14 1.395(13) .
C41 C40 1.47(2) .
C17 H17 0.9300 .
C43 C44 1.352(9) .
C43 H43 0.9300 .
C16 O7 1.567(17) .
C16 O7' 1.61(2) .
C21 H21A 0.9700 .
C21 H21B 0.9700 .
C14 C15 1.367(10) .
C14 C13 1.365(12) .
C14 H14 0.9300 .
C13 C12 1.382(12) .
C13 H13 0.9300 .
C44 H44 0.9300 .
C25 C24 1.325(10) .
C25 H25 0.9300 .
C15 H15 0.9300 .
C40 C39 1.412(14) .
O14 H14A 0.8200 .
C24 H24 0.9300 .
C12 H12 0.9300 .
C39 C38 1.324(15) .
C39 H39 0.9300 .
C36 C37 1.350(14) .
C36 H36 0.9300 .
C37 C38 1.334(15) .
C37 H37 0.9300 .
C38 H38 0.9300 .

loop_
_geom_torsion_atom_site_label_1
_geom_torsion_atom_site_label_2
_geom_torsion_atom_site_label_3
_geom_torsion_atom_site_label_4
_geom_torsion
_geom_torsion_site_symmetry_1
_geom_torsion_site_symmetry_4
O11 Zn2 O8 C26 76.1(4) 4_566 .
N8 Zn2 O8 C26 -60.0(4) 2_646 .
N5 Zn2 O8 C26 -170.7(4) . .
C7 C8 C3 C4 -1.3(8) . .
C7 C8 C3 C2 178.7(5) . .
C32 C33 C28 C29 -0.1(9) . .
C32 C33 C28 C26 178.9(5) . .
Zn2 O11 C27 O10 -8.6(6) 4_565 .
Zn2 O11 C27 C32 172.8(4) 4_565 .
C28 C33 C32 C31 1.3(9) . .
C28 C33 C32 C27 -179.0(5) . .
O10 C27 C32 C33 -12.0(8) . .
O11 C27 C32 C33 166.6(5) . .
O10 C27 C32 C31 167.7(6) . .
O11 C27 C32 C31 -13.6(8) . .
C6 C5 C4 C3 -0.1(10) . .
O5 C5 C4 C3 178.1(6) . .
C8 C3 C4 C5 0.3(8) . .
C2 C3 C4 C5 -179.7(5) . .
C3 C8 C7 C6 2.1(8) . .
C3 C8 C7 C1 -177.8(5) . .
O12 C30 C29 C28 -179.2(6) . .
C31 C30 C29 C28 0.0(11) . .
C33 C28 C29 C30 -0.5(10) . .
C26 C28 C29 C30 -179.6(6) . .
O3 Zn1 O1 C1 -172.7(4) 4_565 .
N1 Zn1 O1 C1 57.3(5) . .
N4 Zn1 O1 C1 -63.1(5) 2_545 .
C29 C30 O12 C34 -179.4(7) . .
C31 C30 O12 C34 1.4(11) . .
Zn2 O8 C26 O9 -7.4(8) . .
Zn2 O8 C26 C28 171.4(4) . .
C29 C28 C26 O9 5.0(9) . .
C33 C28 C26 O9 -174.1(5) . .
C29 C28 C26 O8 -173.9(5) . .
C33 C28 C26 O8 7.1(8) . .
O8 Zn2 N5 C42 6.1(5) . .
O11 Zn2 N5 C42 118.2(5) 4_566 .
N8 Zn2 N5 C42 -105.0(5) 2_646 .
O8 Zn2 N5 C43 -170.3(6) . .
O11 Zn2 N5 C43 -58.2(6) 4_566 .
N8 Zn2 N5 C43 78.6(6) 2_646 .
C43 N5 C42 N6 -0.2(7) . .
Zn2 N5 C42 N6 -177.2(4) . .
C44 N6 C42 N5 -0.9(7) . .
C45 N6 C42 N5 178.9(5) . .
O3 Zn1 N1 C19 131.6(5) 4_565 .
O1 Zn1 N1 C19 -101.4(5) . .
N4 Zn1 N1 C19 19.4(6) 2_545 .
O3 Zn1 N1 C17 -49.6(6) 4_565 .
O1 Zn1 N1 C17 77.3(5) . .
N4 Zn1 N1 C17 -161.8(5) 2_545 .
C24 N3 C23 N4 2.9(8) . .
C22 N3 C23 N4 -179.7(6) . .
O5 C5 C6 C7 -177.4(6) . .
C4 C5 C6 C7 0.9(10) . .
C8 C7 C6 C5 -2.0(9) . .
C1 C7 C6 C5 178.0(6) . .
C42 N6 C45 C46 -79.4(7) . .
C44 N6 C45 C46 100.3(7) . .
Zn1 O3 C2 O4 -4.6(8) 4_566 .
Zn1 O3 C2 C3 176.1(3) 4_566 .
C4 C3 C2 O4 1.1(8) . .
C8 C3 C2 O4 -178.9(5) . .
C4 C3 C2 O3 -179.6(5) . .
C8 C3 C2 O3 0.5(8) . .
C6 C5 O5 C9 -165.0(7) . .
C4 C5 O5 C9 16.7(11) . .
Zn1 O1 C1 O2 -3.5(9) . .
Zn1 O1 C1 C7 178.7(4) . .
C6 C7 C1 O2 -177.4(6) . .
C8 C7 C1 O2 2.6(9) . .
C6 C7 C1 O1 0.4(8) . .
C8 C7 C1 O1 -179.6(5) . .
C50 N7 C47 C46 99.1(7) . .
C48 N7 C47 C46 -81.2(8) . .
O12 C30 C31 C32 -179.7(6) . .
C29 C30 C31 C32 1.2(10) . .
C33 C32 C31 C30 -1.9(9) . .
C27 C32 C31 C30 178.4(6) . .
N3 C23 N4 C25 -1.5(8) . .
N3 C23 N4 Zn1 173.2(4) . 2
C50 N8 C49 C48 0.1(7) . .
Zn2 N8 C49 C48 176.9(4) 2_656 .
C30 O12 C34 C35 170.6(7) . .
C36 C35 C34 O12 -88.5(10) . .
C40 C35 C34 O12 90.5(9) . .
N6 C45 C46 C47 177.4(5) . .
N7 C47 C46 C45 73.9(7) . .
C19 N2 C18 C17 -0.5(8) . .
C20 N2 C18 C17 175.9(6) . .
C12 C11 C10 C15 0.3(11) . .
C16 C11 C10 C15 179.6(9) . .
C12 C11 C10 C9 -179.1(7) . .
C16 C11 C10 C9 0.3(12) . .
C17 N1 C19 N2 0.4(7) . .
Zn1 N1 C19 N2 179.4(4) . .
C18 N2 C19 N1 0.0(8) . .
C20 N2 C19 N1 -176.5(6) . .
N8 C49 C48 N7 -0.2(7) . .
C50 N7 C48 C49 0.2(7) . .
C47 N7 C48 C49 -179.6(6) . .
C49 N8 C50 N7 0.0(6) . .
Zn2 N8 C50 N7 -177.1(3) 2_656 .
C48 N7 C50 N8 -0.1(7) . .
C47 N7 C50 N8 179.7(5) . .
C5 O5 C9 C10 167.7(6) . .
C15 C10 C9 O5 -4.5(10) . .
C11 C10 C9 O5 174.9(7) . .
C19 N2 C20 C21 -99.0(7) . .
C18 N2 C20 C21 85.2(8) . .
C24 N3 C22 C21 -27.5(10) . .
C23 N3 C22 C21 155.8(6) . .
N2 C18 C17 N1 0.7(8) . .
C19 N1 C17 C18 -0.7(7) . .
Zn1 N1 C17 C18 -179.7(5) . .
C42 N5 C43 C44 1.1(8) . .
Zn2 N5 C43 C44 178.1(5) . .
C12 C11 C16 O6 -153.6(11) . .
C10 C11 C16 O6 27.1(17) . .
C12 C11 C16 O7 46.7(13) . .
C10 C11 C16 O7 -132.6(9) . .
C12 C11 C16 O7' -61.4(15) . .
C10 C11 C16 O7' 119.3(12) . .
N2 C20 C21 C22 -173.4(6) . .
N3 C22 C21 C20 -179.0(6) . .
C15 C14 C13 C12 0.1(15) . .
N5 C43 C44 N6 -1.7(9) . .
C42 N6 C44 C43 1.6(8) . .
C45 N6 C44 C43 -178.2(6) . .
C23 N4 C25 C24 -0.5(10) . .
Zn1 N4 C25 C24 -175.4(6) 2 .
C11 C10 C15 C14 0.5(14) . .
C9 C10 C15 C14 179.8(8) . .
C13 C14 C15 C10 -0.7(15) . .
C36 C35 C40 C39 -0.4(13) . .
C34 C35 C40 C39 -179.4(8) . .
C36 C35 C40 C41 -175.2(10) . .
C34 C35 C40 C41 5.8(14) . .
O13 C41 C40 C35 -31.3(17) . .
O14 C41 C40 C35 151.6(9) . .
O13 C41 C40 C39 153.7(12) . .
O14 C41 C40 C39 -23.4(15) . .
N4 C25 C24 N3 2.3(11) . .
C23 N3 C24 C25 -3.0(9) . .
C22 N3 C24 C25 179.7(7) . .
C10 C11 C12 C13 -0.8(12) . .
C16 C11 C12 C13 179.9(10) . .
C14 C13 C12 C11 0.6(15) . .
C35 C40 C39 C38 2.7(16) . .
C41 C40 C39 C38 177.7(11) . .
C40 C35 C36 C37 -0.2(15) . .
C34 C35 C36 C37 179.0(8) . .
C35 C36 C37 C38 -1.6(18) . .
C40 C39 C38 C37 -4.4(19) . .
C36 C37 C38 C39 4(2) . .
